data_7028769
loop_
_publ_author_name
'Hu, Xiao-Hui'
'Liang, Yan'
'Li, Chen'
'Yi, Xiao-Yi'

_publ_section_title
;
 Multi-nuclear silver(i) and copper(i) complexes: a novel bonding mode for
 bispyridylpyrrolides.
;
_journal_issue 6
_journal_name_full 'Dalton transactions (Cambridge, England : 2003)'
_journal_page_first 2458
_journal_page_last 2464
_journal_paper_doi 10.1039/c3dt52794h
_journal_volume 43
_journal_year 2014
_chemical_formula_sum 'C30 H18 Ag2 Br4 F6 N6 O6 S2'
_chemical_formula_weight 1272.00
_chemical_name_systematic
; 
 ? 
;
_space_group_IT_number 2
_symmetry_cell_setting triclinic
_symmetry_space_group_name_Hall '-P 1'
_symmetry_space_group_name_H-M 'P -1'
_atom_sites_solution_hydrogens geom
_atom_sites_solution_primary direct
_atom_sites_solution_secondary difmap
_audit_creation_method SHELXL-97
_cell_angle_alpha 110.57(3)
_cell_angle_beta 98.30(3)
_cell_angle_gamma 96.19(3)
_cell_formula_units_Z 2
_cell_length_a 7.8073(16)
_cell_length_b 15.310(3)
_cell_length_c 16.630(3)
_cell_measurement_reflns_used 7027
_cell_measurement_temperature 120(2)
_cell_measurement_theta_max 27.63
_cell_measurement_theta_min 2.52
_cell_volume 1814.4(8)
_computing_cell_refinement 'Bruker SMART'
_computing_data_collection 'Bruker SMART'
_computing_data_reduction 'Bruker SAINT'
_computing_molecular_graphics 'Bruker SHELXTL'
_computing_publication_material 'Bruker SHELXTL'
_computing_structure_refinement 'Bruker SHELXTL'
_computing_structure_solution 'Bruker SHELXTL'
_diffrn_ambient_temperature 120(2)
_diffrn_measured_fraction_theta_full 0.958
_diffrn_measured_fraction_theta_max 0.958
_diffrn_measurement_device_type 'CCD area detector'
_diffrn_measurement_method 'phi and omega scans'
_diffrn_radiation_monochromator graphite
_diffrn_radiation_source 'fine-focus sealed tube'
_diffrn_radiation_type MoK\a
_diffrn_radiation_wavelength 0.71073
_diffrn_reflns_av_R_equivalents 0.0211
_diffrn_reflns_av_unetI/netI 0.0321
_diffrn_reflns_limit_h_max 10
_diffrn_reflns_limit_h_min -10
_diffrn_reflns_limit_k_max 19
_diffrn_reflns_limit_k_min -19
_diffrn_reflns_limit_l_max 20
_diffrn_reflns_limit_l_min -21
_diffrn_reflns_number 15452
_diffrn_reflns_theta_full 27.65
_diffrn_reflns_theta_max 27.65
_diffrn_reflns_theta_min 1.44
_exptl_absorpt_coefficient_mu 5.684
_exptl_absorpt_correction_T_max 0.7456
_exptl_absorpt_correction_T_min 0.5111
_exptl_absorpt_correction_type multi-scan
_exptl_absorpt_process_details SADABS
_exptl_crystal_colour 'slightly yellow'
_exptl_crystal_density_diffrn 2.328
_exptl_crystal_density_method 'not measured'
_exptl_crystal_description layer
_exptl_crystal_F_000 1216
_exptl_crystal_size_max 0.3
_exptl_crystal_size_mid 0.2
_exptl_crystal_size_min 0.05
_refine_diff_density_max 0.888
_refine_diff_density_min -0.559
_refine_diff_density_rms 0.109
_refine_ls_extinction_method none
_refine_ls_goodness_of_fit_ref 1.059
_refine_ls_hydrogen_treatment constr
_refine_ls_matrix_type full
_refine_ls_number_parameters 505
_refine_ls_number_reflns 8113
_refine_ls_number_restraints 0
_refine_ls_restrained_S_all 1.059
_refine_ls_R_factor_all 0.0355
_refine_ls_R_factor_gt 0.0266
_refine_ls_shift/su_max 0.001
_refine_ls_shift/su_mean 0.000
_refine_ls_structure_factor_coef Fsqd
_refine_ls_weighting_details 'calc w=1/[\s^2^(Fo^2^)+(0.0280P)^2^+1.9851P] where P=(Fo^2^+2Fc^2^)/3'
_refine_ls_weighting_scheme calc
_refine_ls_wR_factor_gt 0.0585
_refine_ls_wR_factor_ref 0.0679
_reflns_number_gt 6909
_reflns_number_total 8113
_reflns_threshold_expression >2sigma(I)
_cod_data_source_file c3dt52794h.txt
_cod_data_source_block complex_5
_cod_depositor_comments
;
The following automatic conversions were performed:

'_symmetry_cell_setting' value 'Triclinic' changed to 'triclinic'
according to
/usr/data/users/saulius/automatic-downloads/current/RSC/lib/dictionaries/cif_core.dic
dictionary named 'cif_core.dic' version 2.4.2 from 2011-04-26.

Automatic conversion script
Id: cif_fix_values 2281 2013-09-26 08:29:07Z andrius 
;
_cod_original_cell_volume 1814.4(6)
_cod_original_sg_symbol_H-M P-1
_cod_database_code 7028769

loop_
_symmetry_equiv_pos_as_xyz
'x, y, z'
'-x, -y, -z'

loop_
_atom_site_label
_atom_site_type_symbol
_atom_site_fract_x
_atom_site_fract_y
_atom_site_fract_z
_atom_site_U_iso_or_equiv
_atom_site_adp_type
_atom_site_occupancy
_atom_site_symmetry_multiplicity
_atom_site_calc_flag
_atom_site_refinement_flags
Ag1 Ag 0.51379(3) 0.212947(16) -0.025930(15) 0.01677(6) Uani 1 1 d .
Br1 Br 0.60686(4) 0.44200(2) 0.07428(2) 0.02023(8) Uani 1 1 d .
Br2 Br 0.53977(5) -0.31650(2) 0.16514(2) 0.02178(8) Uani 1 1 d .
S1 S 0.98560(10) 0.23794(5) -0.02888(5) 0.01450(15) Uani 1 1 d .
F1 F 0.9195(3) 0.40074(13) -0.03169(14) 0.0275(5) Uani 1 1 d .
F2 F 1.1032(3) 0.41074(14) 0.08262(14) 0.0338(5) Uani 1 1 d .
F3 F 1.1839(3) 0.38038(14) -0.04099(15) 0.0328(5) Uani 1 1 d .
O1 O 0.8533(3) 0.23666(16) 0.02314(15) 0.0206(5) Uani 1 1 d .
O2 O 1.1440(3) 0.20736(17) -0.00276(17) 0.0290(6) Uani 1 1 d .
O3 O 0.9190(3) 0.20087(15) -0.12237(14) 0.0175(5) Uani 1 1 d .
N1 N 0.4454(3) 0.10189(17) 0.19971(17) 0.0144(5) Uani 1 1 d .
H1A H 0.4798 0.1309 0.2554 0.017 Uiso 1 1 calc R
N2 N 0.4956(3) 0.29005(17) 0.11670(17) 0.0135(5) Uani 1 1 d .
N3 N 0.4720(3) -0.14190(17) 0.16964(16) 0.0129(5) Uani 1 1 d .
C1 C 0.5207(4) 0.3844(2) 0.1477(2) 0.0150(6) Uani 1 1 d .
C2 C 0.4925(4) 0.4420(2) 0.2274(2) 0.0204(7) Uani 1 1 d .
H2A H 0.5126 0.5076 0.2448 0.025 Uiso 1 1 calc R
C3 C 0.4331(5) 0.3983(2) 0.2803(2) 0.0222(7) Uani 1 1 d .
H3A H 0.4103 0.4341 0.3345 0.027 Uiso 1 1 calc R
C4 C 0.4078(4) 0.3006(2) 0.2520(2) 0.0193(7) Uani 1 1 d .
H4A H 0.3696 0.2704 0.2875 0.023 Uiso 1 1 calc R
C5 C 0.4398(4) 0.2476(2) 0.1700(2) 0.0141(6) Uani 1 1 d .
C6 C 0.4161(4) 0.1450(2) 0.1401(2) 0.0139(6) Uani 1 1 d .
C7 C 0.3593(4) 0.0744(2) 0.0583(2) 0.0159(6) Uani 1 1 d .
H7A H 0.3283 0.0828 0.0058 0.019 Uiso 1 1 calc R
C8 C 0.3568(4) -0.0132(2) 0.0692(2) 0.0148(6) Uani 1 1 d .
H8A H 0.3239 -0.0729 0.0250 0.018 Uiso 1 1 calc R
C9 C 0.4112(4) 0.0054(2) 0.1563(2) 0.0137(6) Uani 1 1 d .
C10 C 0.4257(4) -0.0561(2) 0.2069(2) 0.0136(6) Uani 1 1 d .
C11 C 0.3878(4) -0.0260(2) 0.2907(2) 0.0142(6) Uani 1 1 d .
H11A H 0.3558 0.0332 0.3147 0.017 Uiso 1 1 calc R
C12 C 0.3979(4) -0.0840(2) 0.3384(2) 0.0171(6) Uani 1 1 d .
H12A H 0.3740 -0.0642 0.3946 0.020 Uiso 1 1 calc R
C13 C 0.4438(4) -0.1715(2) 0.3012(2) 0.0173(6) Uani 1 1 d .
H13A H 0.4510 -0.2126 0.3310 0.021 Uiso 1 1 calc R
C14 C 0.4787(4) -0.1958(2) 0.2178(2) 0.0143(6) Uani 1 1 d .
C71 C 1.0509(4) 0.3641(2) -0.0032(2) 0.0193(7) Uani 1 1 d .
Ag3 Ag 0.02388(3) 0.208909(16) 0.467736(15) 0.01772(6) Uani 1 1 d .
Br5 Br 0.14690(4) 0.44724(2) 0.56351(2) 0.02074(8) Uani 1 1 d .
Br6 Br 0.04377(5) -0.32163(2) 0.66370(2) 0.02724(9) Uani 1 1 d .
N21 N 0.0315(3) 0.10908(17) 0.70559(17) 0.0144(5) Uani 1 1 d .
H21A H -0.0128 0.1320 0.7515 0.017 Uiso 1 1 calc R
N22 N 0.0443(3) -0.13663(17) 0.67873(16) 0.0123(5) Uani 1 1 d .
N23 N 0.0785(3) 0.29471(17) 0.61320(16) 0.0131(5) Uani 1 1 d .
C29 C 0.0446(4) -0.1916(2) 0.7260(2) 0.0155(6) Uani 1 1 d .
C30 C 0.0454(4) -0.1618(2) 0.8144(2) 0.0209(7) Uani 1 1 d .
H30A H 0.0420 -0.2041 0.8431 0.025 Uiso 1 1 calc R
C31 C 0.0514(4) -0.0664(2) 0.8582(2) 0.0211(7) Uani 1 1 d .
H31A H 0.0481 -0.0429 0.9176 0.025 Uiso 1 1 calc R
C32 C 0.0623(4) -0.0057(2) 0.8136(2) 0.0208(7) Uani 1 1 d .
H32A H 0.0722 0.0593 0.8433 0.025 Uiso 1 1 calc R
C33 C 0.0583(4) -0.0423(2) 0.7237(2) 0.0132(6) Uani 1 1 d .
C34 C 0.0751(4) 0.0209(2) 0.6754(2) 0.0133(6) Uani 1 1 d .
C35 C 0.1448(4) 0.0108(2) 0.6013(2) 0.0149(6) Uani 1 1 d .
H35A H 0.1860 -0.0421 0.5676 0.018 Uiso 1 1 calc R
C36 C 0.1418(4) 0.0957(2) 0.5867(2) 0.0146(6) Uani 1 1 d .
H36A H 0.1816 0.1091 0.5415 0.018 Uiso 1 1 calc R
C37 C 0.0693(4) 0.1560(2) 0.6512(2) 0.0132(6) Uani 1 1 d .
C38 C 0.0416(4) 0.2531(2) 0.6705(2) 0.0144(6) Uani 1 1 d .
C39 C -0.0149(5) 0.3039(2) 0.7467(2) 0.0208(7) Uani 1 1 d .
H39A H -0.0462 0.2739 0.7836 0.025 Uiso 1 1 calc R
C40 C -0.0244(5) 0.3985(2) 0.7673(2) 0.0262(8) Uani 1 1 d .
H40A H -0.0654 0.4321 0.8171 0.031 Uiso 1 1 calc R
C41 C 0.0275(5) 0.4430(2) 0.7132(2) 0.0229(7) Uani 1 1 d .
H41A H 0.0294 0.5076 0.7271 0.027 Uiso 1 1 calc R
C42 C 0.0759(4) 0.3877(2) 0.6383(2) 0.0161(6) Uani 1 1 d .
S3 S 0.55197(10) 0.20988(6) 0.46348(5) 0.01635(16) Uani 1 1 d .
F7 F 0.7302(3) 0.38287(15) 0.52436(16) 0.0395(6) Uani 1 1 d .
F8 F 0.5299(3) 0.36130(15) 0.59567(13) 0.0359(5) Uani 1 1 d .
F9 F 0.4600(3) 0.37094(15) 0.46897(14) 0.0335(5) Uani 1 1 d .
O7 O 0.3716(3) 0.17443(18) 0.45905(18) 0.0345(6) Uani 1 1 d .
O8 O 0.5992(3) 0.19889(16) 0.38031(14) 0.0211(5) Uani 1 1 d .
O9 O 0.6799(4) 0.18729(18) 0.52129(16) 0.0315(6) Uani 1 1 d .
C73 C 0.5682(4) 0.3375(2) 0.5159(2) 0.0231(7) Uani 1 1 d .

loop_
_atom_site_aniso_label
_atom_site_aniso_U_11
_atom_site_aniso_U_22
_atom_site_aniso_U_33
_atom_site_aniso_U_23
_atom_site_aniso_U_13
_atom_site_aniso_U_12
Ag1 0.02534(13) 0.01221(12) 0.01254(12) 0.00319(10) 0.00670(10) 0.00319(9)
Br1 0.03002(18) 0.01234(16) 0.02013(17) 0.00716(14) 0.00969(14) 0.00087(13)
Br2 0.03283(19) 0.01445(17) 0.02015(18) 0.00639(14) 0.00688(14) 0.01070(13)
S1 0.0174(4) 0.0099(4) 0.0144(4) 0.0034(3) 0.0011(3) 0.0019(3)
F1 0.0314(11) 0.0173(10) 0.0409(13) 0.0149(10) 0.0149(10) 0.0097(8)
F2 0.0462(13) 0.0185(11) 0.0219(12) -0.0068(9) 0.0039(10) -0.0030(10)
F3 0.0269(11) 0.0238(11) 0.0443(14) 0.0062(10) 0.0198(10) -0.0049(9)
O1 0.0263(12) 0.0176(12) 0.0171(12) 0.0072(10) 0.0049(10) -0.0024(9)
O2 0.0281(13) 0.0234(14) 0.0304(15) 0.0057(12) -0.0041(11) 0.0119(11)
O3 0.0219(11) 0.0143(11) 0.0129(11) 0.0018(9) 0.0031(9) 0.0013(9)
N1 0.0219(13) 0.0087(13) 0.0110(13) 0.0025(11) 0.0023(11) 0.0008(10)
N2 0.0141(12) 0.0094(12) 0.0162(14) 0.0043(11) 0.0021(10) 0.0009(10)
N3 0.0142(12) 0.0107(13) 0.0137(13) 0.0048(11) 0.0032(10) 0.0009(10)
C1 0.0168(15) 0.0124(15) 0.0160(16) 0.0060(13) 0.0030(12) 0.0013(12)
C2 0.0296(18) 0.0087(15) 0.0189(17) 0.0009(14) 0.0041(14) 0.0021(13)
C3 0.0344(19) 0.0151(17) 0.0142(17) 0.0012(14) 0.0079(14) 0.0029(14)
C4 0.0281(17) 0.0138(16) 0.0172(17) 0.0058(14) 0.0086(14) 0.0019(13)
C5 0.0152(14) 0.0109(15) 0.0129(15) 0.0023(13) 0.0007(12) -0.0009(11)
C6 0.0193(15) 0.0106(15) 0.0136(15) 0.0055(13) 0.0056(12) 0.0033(12)
C7 0.0195(15) 0.0136(16) 0.0159(16) 0.0071(13) 0.0040(12) 0.0026(12)
C8 0.0192(15) 0.0090(15) 0.0140(16) 0.0025(13) 0.0023(12) 0.0002(12)
C9 0.0145(14) 0.0109(15) 0.0160(16) 0.0055(13) 0.0033(12) 0.0013(11)
C10 0.0131(14) 0.0110(15) 0.0132(15) 0.0026(13) -0.0003(12) -0.0022(11)
C11 0.0140(14) 0.0117(15) 0.0149(16) 0.0028(13) 0.0025(12) 0.0013(11)
C12 0.0198(15) 0.0201(17) 0.0093(15) 0.0034(13) 0.0043(12) 0.0007(13)
C13 0.0217(16) 0.0155(16) 0.0159(16) 0.0087(14) 0.0022(13) 0.0003(12)
C14 0.0120(14) 0.0122(15) 0.0172(16) 0.0044(13) 0.0014(12) 0.0023(11)
C71 0.0188(16) 0.0154(16) 0.0205(18) 0.0027(14) 0.0054(13) 0.0014(13)
Ag3 0.02941(13) 0.01170(12) 0.01119(12) 0.00284(10) 0.00454(10) 0.00410(10)
Br5 0.02881(17) 0.01413(16) 0.02304(18) 0.01025(14) 0.00815(14) 0.00375(13)
Br6 0.0522(2) 0.00946(16) 0.02301(19) 0.00638(14) 0.01478(17) 0.00641(15)
N21 0.0197(13) 0.0113(13) 0.0126(13) 0.0034(11) 0.0052(11) 0.0044(10)
N22 0.0152(12) 0.0103(13) 0.0107(13) 0.0026(11) 0.0021(10) 0.0037(10)
N23 0.0153(12) 0.0102(13) 0.0121(13) 0.0028(11) 0.0009(10) 0.0014(10)
C29 0.0218(16) 0.0087(15) 0.0149(16) 0.0034(13) 0.0032(13) 0.0024(12)
C30 0.0315(18) 0.0172(17) 0.0169(17) 0.0096(14) 0.0053(14) 0.0038(14)
C31 0.0302(18) 0.0208(18) 0.0097(16) 0.0034(14) 0.0028(13) 0.0032(14)
C32 0.0283(18) 0.0156(17) 0.0183(17) 0.0053(14) 0.0045(14) 0.0062(13)
C33 0.0144(14) 0.0112(15) 0.0129(15) 0.0036(13) 0.0020(12) 0.0020(11)
C34 0.0133(14) 0.0106(15) 0.0141(16) 0.0033(13) 0.0005(12) 0.0020(11)
C35 0.0165(15) 0.0108(15) 0.0161(16) 0.0026(13) 0.0038(12) 0.0046(12)
C36 0.0185(15) 0.0109(15) 0.0146(16) 0.0047(13) 0.0040(12) 0.0027(12)
C37 0.0142(14) 0.0106(15) 0.0147(16) 0.0062(13) 0.0004(12) 0.0003(11)
C38 0.0154(14) 0.0124(15) 0.0138(16) 0.0048(13) -0.0005(12) 0.0010(12)
C39 0.0332(19) 0.0159(17) 0.0151(17) 0.0062(14) 0.0072(14) 0.0069(14)
C40 0.047(2) 0.0192(18) 0.0173(18) 0.0072(15) 0.0135(16) 0.0135(16)
C41 0.040(2) 0.0086(16) 0.0188(18) 0.0031(14) 0.0061(15) 0.0071(14)
C42 0.0186(15) 0.0148(16) 0.0164(16) 0.0081(14) 0.0016(12) 0.0031(12)
S3 0.0195(4) 0.0153(4) 0.0140(4) 0.0040(3) 0.0057(3) 0.0032(3)
F7 0.0337(12) 0.0238(12) 0.0474(15) 0.0023(11) 0.0038(11) -0.0079(10)
F8 0.0561(15) 0.0331(13) 0.0179(11) 0.0034(10) 0.0125(10) 0.0195(11)
F9 0.0447(13) 0.0331(13) 0.0308(12) 0.0159(10) 0.0106(10) 0.0223(10)
O7 0.0262(13) 0.0285(15) 0.0430(17) 0.0042(13) 0.0190(12) -0.0039(11)
O8 0.0248(12) 0.0221(13) 0.0136(12) 0.0033(10) 0.0062(9) 0.0013(10)
O9 0.0455(16) 0.0293(15) 0.0210(14) 0.0093(12) 0.0023(12) 0.0170(12)
C73 0.0258(17) 0.0236(19) 0.0182(18) 0.0046(15) 0.0058(14) 0.0058(14)

loop_
_atom_type_symbol
_atom_type_description
_atom_type_scat_dispersion_real
_atom_type_scat_dispersion_imag
_atom_type_scat_source
C C 0.0033 0.0016 'International Tables Vol C Tables 4.2.6.8 and 6.1.1.4'
H H 0.0000 0.0000 'International Tables Vol C Tables 4.2.6.8 and 6.1.1.4'
Ag Ag -0.8971 1.1015 'International Tables Vol C Tables 4.2.6.8 and 6.1.1.4'
Br Br -0.2901 2.4595 'International Tables Vol C Tables 4.2.6.8 and 6.1.1.4'
F F 0.0171 0.0103 'International Tables Vol C Tables 4.2.6.8 and 6.1.1.4'
N N 0.0061 0.0033 'International Tables Vol C Tables 4.2.6.8 and 6.1.1.4'
O O 0.0106 0.0060 'International Tables Vol C Tables 4.2.6.8 and 6.1.1.4'
S S 0.1246 0.1234 'International Tables Vol C Tables 4.2.6.8 and 6.1.1.4'

loop_
_geom_angle_atom_site_label_1
_geom_angle_atom_site_label_2
_geom_angle_atom_site_label_3
_geom_angle
_geom_angle_site_symmetry_1
_geom_angle_site_symmetry_3
N3 Ag1 N2 177.30(9) 2_655 .
O2 S1 O1 115.42(15) . .
O2 S1 O3 114.61(15) . .
O1 S1 O3 114.50(14) . .
O2 S1 C71 104.50(15) . .
O1 S1 C71 102.38(14) . .
O3 S1 C71 103.13(14) . .
C9 N1 C6 109.3(2) . .
C9 N1 H1A 125.3 . .
C6 N1 H1A 125.3 . .
C1 N2 C5 116.5(3) . .
C1 N2 Ag1 117.88(19) . .
C5 N2 Ag1 125.1(2) . .
C14 N3 C10 116.2(3) . .
C14 N3 Ag1 116.9(2) . 2_655
C10 N3 Ag1 125.8(2) . 2_655
N2 C1 C2 126.0(3) . .
N2 C1 Br1 115.8(2) . .
C2 C1 Br1 118.2(2) . .
C1 C2 C3 117.0(3) . .
C1 C2 H2A 121.5 . .
C3 C2 H2A 121.5 . .
C2 C3 C4 119.3(3) . .
C2 C3 H3A 120.3 . .
C4 C3 H3A 120.3 . .
C3 C4 C5 119.8(3) . .
C3 C4 H4A 120.1 . .
C5 C4 H4A 120.1 . .
N2 C5 C4 121.3(3) . .
N2 C5 C6 118.4(3) . .
C4 C5 C6 120.3(3) . .
N1 C6 C7 107.5(3) . .
N1 C6 C5 120.0(3) . .
C7 C6 C5 132.4(3) . .
C6 C7 C8 107.3(3) . .
C6 C7 H7A 126.3 . .
C8 C7 H7A 126.3 . .
C9 C8 C7 107.8(3) . .
C9 C8 H8A 126.1 . .
C7 C8 H8A 126.1 . .
C8 C9 N1 108.0(3) . .
C8 C9 C10 132.5(3) . .
N1 C9 C10 119.3(3) . .
N3 C10 C11 121.7(3) . .
N3 C10 C9 118.8(3) . .
C11 C10 C9 119.5(3) . .
C12 C11 C10 120.0(3) . .
C12 C11 H11A 120.0 . .
C10 C11 H11A 120.0 . .
C13 C12 C11 118.9(3) . .
C13 C12 H12A 120.5 . .
C11 C12 H12A 120.5 . .
C12 C13 C14 117.3(3) . .
C12 C13 H13A 121.4 . .
C14 C13 H13A 121.4 . .
N3 C14 C13 125.9(3) . .
N3 C14 Br2 116.3(2) . .
C13 C14 Br2 117.8(2) . .
F1 C71 F2 108.6(3) . .
F1 C71 F3 107.1(3) . .
F2 C71 F3 107.4(3) . .
F1 C71 S1 111.3(2) . .
F2 C71 S1 111.0(2) . .
F3 C71 S1 111.4(2) . .
N22 Ag3 N23 173.72(9) 2_556 .
C34 N21 C37 109.7(2) . .
C34 N21 H21A 125.2 . .
C37 N21 H21A 125.2 . .
C29 N22 C33 116.5(3) . .
C29 N22 Ag3 117.4(2) . 2_556
C33 N22 Ag3 125.23(19) . 2_556
C42 N23 C38 116.8(3) . .
C42 N23 Ag3 117.3(2) . .
C38 N23 Ag3 120.4(2) . .
N22 C29 C30 125.9(3) . .
N22 C29 Br6 115.9(2) . .
C30 C29 Br6 118.2(2) . .
C31 C30 C29 116.8(3) . .
C31 C30 H30A 121.6 . .
C29 C30 H30A 121.6 . .
C30 C31 C32 119.7(3) . .
C30 C31 H31A 120.2 . .
C32 C31 H31A 120.2 . .
C31 C32 C33 119.6(3) . .
C31 C32 H32A 120.2 . .
C33 C32 H32A 120.2 . .
N22 C33 C32 121.4(3) . .
N22 C33 C34 118.0(3) . .
C32 C33 C34 120.5(3) . .
N21 C34 C35 108.1(3) . .
N21 C34 C33 121.2(3) . .
C35 C34 C33 130.5(3) . .
C34 C35 C36 107.2(3) . .
C34 C35 H35A 126.4 . .
C36 C35 H35A 126.4 . .
C37 C36 C35 108.1(3) . .
C37 C36 H36A 125.9 . .
C35 C36 H36A 125.9 . .
N21 C37 C36 107.0(3) . .
N21 C37 C38 120.9(3) . .
C36 C37 C38 132.0(3) . .
N23 C38 C39 120.6(3) . .
N23 C38 C37 118.0(3) . .
C39 C38 C37 121.4(3) . .
C40 C39 C38 120.1(3) . .
C40 C39 H39A 119.9 . .
C38 C39 H39A 119.9 . .
C39 C40 C41 119.4(3) . .
C39 C40 H40A 120.3 . .
C41 C40 H40A 120.3 . .
C42 C41 C40 116.9(3) . .
C42 C41 H41A 121.5 . .
C40 C41 H41A 121.5 . .
N23 C42 C41 125.8(3) . .
N23 C42 Br5 116.7(2) . .
C41 C42 Br5 117.6(2) . .
O7 S3 O9 115.93(17) . .
O7 S3 O8 115.06(16) . .
O9 S3 O8 113.71(15) . .
O7 S3 C73 103.36(16) . .
O9 S3 C73 103.57(16) . .
O8 S3 C73 102.86(15) . .
F9 C73 F8 108.3(3) . .
F9 C73 F7 106.4(3) . .
F8 C73 F7 107.7(3) . .
F9 C73 S3 111.4(2) . .
F8 C73 S3 111.2(2) . .
F7 C73 S3 111.5(2) . .

loop_
_geom_bond_atom_site_label_1
_geom_bond_atom_site_label_2
_geom_bond_distance
_geom_bond_site_symmetry_2
Ag1 N3 2.276(3) 2_655
Ag1 N2 2.282(3) .
Br1 C1 1.894(3) .
Br2 C14 1.893(3) .
S1 O2 1.432(2) .
S1 O1 1.443(2) .
S1 O3 1.447(2) .
S1 C71 1.821(3) .
F1 C71 1.328(4) .
F2 C71 1.329(4) .
F3 C71 1.333(4) .
N1 C9 1.373(4) .
N1 C6 1.377(4) .
N1 H1A 0.8600 .
N2 C1 1.333(4) .
N2 C5 1.362(4) .
N3 C14 1.336(4) .
N3 C10 1.355(4) .
N3 Ag1 2.276(3) 2_655
C1 C2 1.374(4) .
C2 C3 1.380(4) .
C2 H2A 0.9300 .
C3 C4 1.383(4) .
C3 H3A 0.9300 .
C4 C5 1.394(4) .
C4 H4A 0.9300 .
C5 C6 1.453(4) .
C6 C7 1.380(4) .
C7 C8 1.413(4) .
C7 H7A 0.9300 .
C8 C9 1.366(4) .
C8 H8A 0.9300 .
C9 C10 1.469(4) .
C10 C11 1.393(4) .
C11 C12 1.384(4) .
C11 H11A 0.9300 .
C12 C13 1.374(4) .
C12 H12A 0.9300 .
C13 C14 1.381(4) .
C13 H13A 0.9300 .
Ag3 N22 2.246(3) 2_556
Ag3 N23 2.260(3) .
Br5 C42 1.889(3) .
Br6 C29 1.892(3) .
N21 C34 1.364(4) .
N21 C37 1.382(4) .
N21 H21A 0.8600 .
N22 C29 1.338(4) .
N22 C33 1.356(4) .
N22 Ag3 2.246(3) 2_556
N23 C42 1.339(4) .
N23 C38 1.364(4) .
C29 C30 1.377(4) .
C30 C31 1.377(5) .
C30 H30A 0.9300 .
C31 C32 1.381(4) .
C31 H31A 0.9300 .
C32 C33 1.395(4) .
C32 H32A 0.9300 .
C33 C34 1.465(4) .
C34 C35 1.384(4) .
C35 C36 1.406(4) .
C35 H35A 0.9300 .
C36 C37 1.384(4) .
C36 H36A 0.9300 .
C37 C38 1.455(4) .
C38 C39 1.395(4) .
C39 C40 1.380(4) .
C39 H39A 0.9300 .
C40 C41 1.383(4) .
C40 H40A 0.9300 .
C41 C42 1.371(4) .
C41 H41A 0.9300 .
S3 O7 1.435(2) .
S3 O9 1.440(3) .
S3 O8 1.440(2) .
S3 C73 1.820(4) .
F7 C73 1.339(4) .
F8 C73 1.334(4) .
F9 C73 1.329(4) .

loop_
_geom_torsion_atom_site_label_1
_geom_torsion_atom_site_label_2
_geom_torsion_atom_site_label_3
_geom_torsion_atom_site_label_4
_geom_torsion
_geom_torsion_site_symmetry_1
N3 Ag1 N2 C1 -27.6(19) 2_655
N3 Ag1 N2 C5 143.8(17) 2_655
C5 N2 C1 C2 -1.2(5) .
Ag1 N2 C1 C2 170.9(3) .
C5 N2 C1 Br1 177.7(2) .
Ag1 N2 C1 Br1 -10.2(3) .
N2 C1 C2 C3 0.1(5) .
Br1 C1 C2 C3 -178.7(3) .
C1 C2 C3 C4 1.0(5) .
C2 C3 C4 C5 -1.0(5) .
C1 N2 C5 C4 1.1(4) .
Ag1 N2 C5 C4 -170.4(2) .
C1 N2 C5 C6 -178.1(3) .
Ag1 N2 C5 C6 10.4(4) .
C3 C4 C5 N2 -0.1(5) .
C3 C4 C5 C6 179.1(3) .
C9 N1 C6 C7 1.2(3) .
C9 N1 C6 C5 178.7(3) .
N2 C5 C6 N1 148.0(3) .
C4 C5 C6 N1 -31.2(4) .
N2 C5 C6 C7 -35.2(5) .
C4 C5 C6 C7 145.6(3) .
N1 C6 C7 C8 -0.8(3) .
C5 C6 C7 C8 -177.9(3) .
C6 C7 C8 C9 0.1(3) .
C7 C8 C9 N1 0.6(3) .
C7 C8 C9 C10 176.0(3) .
C6 N1 C9 C8 -1.2(3) .
C6 N1 C9 C10 -177.2(3) .
C14 N3 C10 C11 0.2(4) .
Ag1 N3 C10 C11 167.4(2) 2_655
C14 N3 C10 C9 -178.3(3) .
Ag1 N3 C10 C9 -11.1(4) 2_655
C8 C9 C10 N3 35.0(5) .
N1 C9 C10 N3 -150.0(3) .
C8 C9 C10 C11 -143.6(3) .
N1 C9 C10 C11 31.4(4) .
N3 C10 C11 C12 0.3(4) .
C9 C10 C11 C12 178.8(3) .
C10 C11 C12 C13 -0.7(5) .
C11 C12 C13 C14 0.5(4) .
C10 N3 C14 C13 -0.4(4) .
Ag1 N3 C14 C13 -168.8(2) 2_655
C10 N3 C14 Br2 179.0(2) .
Ag1 N3 C14 Br2 10.6(3) 2_655
C12 C13 C14 N3 0.0(5) .
C12 C13 C14 Br2 -179.4(2) .
O2 S1 C71 F1 174.1(2) .
O1 S1 C71 F1 -65.1(2) .
O3 S1 C71 F1 54.0(2) .
O2 S1 C71 F2 -64.8(3) .
O1 S1 C71 F2 55.9(3) .
O3 S1 C71 F2 175.0(2) .
O2 S1 C71 F3 54.8(3) .
O1 S1 C71 F3 175.5(2) .
O3 S1 C71 F3 -65.4(3) .
N22 Ag3 N23 C42 -20.2(9) 2_556
N22 Ag3 N23 C38 132.7(7) 2_556
C33 N22 C29 C30 4.8(5) .
Ag3 N22 C29 C30 -165.2(3) 2_556
C33 N22 C29 Br6 -175.2(2) .
Ag3 N22 C29 Br6 14.8(3) 2_556
N22 C29 C30 C31 -1.9(5) .
Br6 C29 C30 C31 178.1(2) .
C29 C30 C31 C32 -2.2(5) .
C30 C31 C32 C33 3.2(5) .
C29 N22 C33 C32 -3.7(4) .
Ag3 N22 C33 C32 165.5(2) 2_556
C29 N22 C33 C34 174.4(3) .
Ag3 N22 C33 C34 -16.4(4) 2_556
C31 C32 C33 N22 -0.1(5) .
C31 C32 C33 C34 -178.2(3) .
C37 N21 C34 C35 1.0(3) .
C37 N21 C34 C33 176.4(3) .
N22 C33 C34 N21 157.7(3) .
C32 C33 C34 N21 -24.2(4) .
N22 C33 C34 C35 -28.1(5) .
C32 C33 C34 C35 150.0(3) .
N21 C34 C35 C36 -0.3(3) .
C33 C34 C35 C36 -175.1(3) .
C34 C35 C36 C37 -0.5(4) .
C34 N21 C37 C36 -1.3(3) .
C34 N21 C37 C38 -177.6(3) .
C35 C36 C37 N21 1.1(3) .
C35 C36 C37 C38 176.8(3) .
C42 N23 C38 C39 6.9(4) .
Ag3 N23 C38 C39 -146.1(2) .
C42 N23 C38 C37 -170.9(3) .
Ag3 N23 C38 C37 36.1(3) .
N21 C37 C38 N23 -178.8(3) .
C36 C37 C38 N23 6.0(5) .
N21 C37 C38 C39 3.4(5) .
C36 C37 C38 C39 -171.8(3) .
N23 C38 C39 C40 -3.7(5) .
C37 C38 C39 C40 174.0(3) .
C38 C39 C40 C41 -1.9(6) .
C39 C40 C41 C42 3.9(5) .
C38 N23 C42 C41 -5.0(5) .
Ag3 N23 C42 C41 148.9(3) .
C38 N23 C42 Br5 174.6(2) .
Ag3 N23 C42 Br5 -31.5(3) .
C40 C41 C42 N23 -0.5(5) .
C40 C41 C42 Br5 179.9(3) .
O7 S3 C73 F9 -60.4(3) .
O9 S3 C73 F9 178.3(2) .
O8 S3 C73 F9 59.7(3) .
O7 S3 C73 F8 60.6(3) .
O9 S3 C73 F8 -60.7(3) .
O8 S3 C73 F8 -179.3(2) .
O7 S3 C73 F7 -179.1(2) .
O9 S3 C73 F7 59.6(3) .
O8 S3 C73 F7 -59.1(3) .
